data_7100267
loop_
_publ_author_name
'Karl Anker Jorgensen'
'Stephan Bachmann'
'Soren Bertelsen'
'Alan Braunton'
'Nis Halland'
'Mauro Marigo'

_publ_section_title
;
Organocatalytic Asymmetric a-Bromination of Aldehydes
and Ketones
;
_journal_name_full 'Chemical Communications'
_journal_paper_doi 10.1039/b509366j
_journal_year 2005
_chemical_formula_moiety 'C5 H7 Br O2'
_chemical_formula_sum 'C5 H7 Br O2'
_chemical_formula_weight 179.01
_space_group_IT_number 19
_space_group_name_Hall 'P 2ac 2ab'
_space_group_name_H-M_alt 'P 21 21 21'
_symmetry_cell_setting orthorhombic
_symmetry_space_group_name_Hall 'P 2ac 2ab'
_symmetry_space_group_name_H-M 'P 21 21 21'
_cell_angle_alpha 90.000
_cell_angle_beta 90.000
_cell_angle_gamma 90.000
_cell_formula_units_Z 4
_cell_length_a 4.3135(4)
_cell_length_b 11.327(1)
_cell_length_c 12.558(1)
_cell_measurement_temperature 100
_cell_volume 613.57(9)
_diffrn_ambient_temperature 100
_exptl_crystal_density_diffrn 1.938
_cod_depositor_comments
;
The following automatic conversions were performed:

'_atom_site_thermal_displace_type' tag value 'Uij' was replaced with
'Uani' value 8 times.

Automatic conversion script
Id: cif_fix_values 1646 2011-03-28 12:23:43Z adriana 
;
_cod_database_code 7100267

loop_
_symmetry_equiv_pos_as_xyz
+x,+y,+z
1/2-x,-y,1/2+z
-x,1/2+y,1/2-z
1/2+x,1/2-y,-z

loop_
_atom_site_aniso_label
_atom_site_aniso_U_11
_atom_site_aniso_U_22
_atom_site_aniso_U_33
_atom_site_aniso_U_12
_atom_site_aniso_U_13
_atom_site_aniso_U_23
Br1 0.01601(9) 0.01560(9) 0.02151(10) 0.00150(8) 0.00080(8) 0.00403(8)
O1 0.0263(8) 0.0201(7) 0.0228(7) 0.0090(7) 0.0054(7) 0.0004(6)
O2 0.0162(7) 0.0259(8) 0.0179(7) 0.0007(6) 0.0033(6) -0.0009(6)
C2 0.0236(10) 0.0193(9) 0.0174(10) 0.0053(8) 0.0029(7) -0.0012(7)
C3 0.0130(8) 0.0153(8) 0.0166(8) 0.0001(6) -0.0008(6) -0.0001(7)
C4 0.0137(8) 0.0181(9) 0.0151(8) -0.0030(6) -0.0016(6) -0.0028(7)
C5 0.0220(10) 0.0189(9) 0.0198(9) 0.0009(8) 0.0024(8) 0.0044(7)
C6 0.0306(11) 0.0167(9) 0.0248(10) 0.0033(9) 0.0028(9) 0.0018(8)

loop_
_atom_site_label
_atom_site_fract_x
_atom_site_fract_y
_atom_site_fract_z
_atom_site_U_iso_or_equiv
_atom_site_thermal_displace_type
Br1 0.16152(5) 0.63981(2) 0.05857(2) 0.01771(9) Uani
O1 0.6455(5) 0.3271(1) 0.0865(1) 0.0231(7) Uani
O2 0.0242(4) 0.5090(2) 0.2659(1) 0.0200(7) Uani
C2 0.4683(6) 0.4193(2) 0.0390(2) 0.0201(9) Uani
C3 0.3956(4) 0.5124(2) 0.1232(2) 0.0150(8) Uani
C4 0.2327(5) 0.4602(2) 0.2197(2) 0.0156(8) Uani
C5 0.3712(6) 0.3441(2) 0.2556(2) 0.0202(9) Uani
C6 0.4593(7) 0.2644(2) 0.1623(2) 0.0241(10) Uani
H2a 0.592(7) 0.449(3) -0.020(2) 0.016(7) Uiso
H2b 0.286(6) 0.386(2) 0.012(2) 0.004(6) Uiso
H3 0.578(6) 0.546(2) 0.146(2) 0.001(5) Uiso
H5a 0.555(8) 0.354(3) 0.289(3) 0.025(8) Uiso
H5b 0.206(9) 0.296(3) 0.308(3) 0.030(9) Uiso
H6a 0.272(9) 0.237(3) 0.136(3) 0.032(9) Uiso
H6b 0.594(10) 0.202(4) 0.179(3) 0.044(11) Uiso

loop_
_geom_bond_atom_site_label_1
_geom_bond_atom_site_label_2
_geom_bond_distance
Br1 C3 1.940(2)
O1 C2 1.425(3)
O1 C6 1.434(3)
O2 C4 1.205(3)
C2 C3 1.526(3)
C3 C4 1.520(3)
C4 C5 1.513(3)
C5 C6 1.527(3)
C2 H2b 0.932(27)
C2 H2a 0.973(31)
C3 H3 0.923(24)
C5 H5a 0.907(35)
C5 H5b 1.115(36)
C6 H6a 0.929(38)
C6 H6b 0.934(41)
